data_4087440
loop_
_publ_author_name
'Li, Ying'
'Zhang, Yahui'
'Yang, Dawei'
'Li, Yang'
'Sun, Puhua'
'Wang, Baomin'
'Qu, Jingping'

_publ_section_title
;
 Synthesis and Reactivity of Thioether-Dithiolate-Bridged Multi-iron
 Complexes
;
_journal_issue 9
_journal_name_full Organometallics
_journal_page_first 1661
_journal_paper_doi 10.1021/acs.organomet.5b00118
_journal_volume 34
_journal_year 2015
_chemical_formula_sum 'C14 H23 Fe S3'
_chemical_formula_weight 343.35
_space_group_IT_number 14
_space_group_name_Hall '-P 2ybc'
_space_group_name_H-M_alt 'P 1 21/c 1'
_symmetry_cell_setting monoclinic
_symmetry_space_group_name_H-M 'P 1 21/c 1'
_atom_sites_solution_hydrogens geom
_atom_sites_solution_primary direct
_atom_sites_solution_secondary difmap
_audit_creation_method SHELXL-97
_cell_angle_alpha 90.00
_cell_angle_beta 91.214(4)
_cell_angle_gamma 90.00
_cell_formula_units_Z 12
_cell_length_a 8.3064(4)
_cell_length_b 25.9577(14)
_cell_length_c 22.4648(13)
_cell_measurement_temperature 298(2)
_cell_volume 4842.7(4)
_computing_cell_refinement 'Bruker SAINT'
_computing_data_collection 'Bruker APEX2'
_computing_data_reduction 'Bruker SAINT'
_computing_molecular_graphics 'Bruker SHELXTL'
_computing_publication_material 'Bruker SHELXTL'
_computing_structure_refinement 'SHELXL-97 (Sheldrick, 2008)'
_computing_structure_solution 'SHELXS-97 (Sheldrick, 2008)'
_diffrn_ambient_temperature 298(2)
_diffrn_measured_fraction_theta_full 0.999
_diffrn_measured_fraction_theta_max 0.999
_diffrn_measurement_device_type 'Bruker APEX-II CCD'
_diffrn_measurement_method '\f and \w scans'
_diffrn_radiation_monochromator graphite
_diffrn_radiation_source 'fine-focus sealed tube'
_diffrn_radiation_type MoK\a
_diffrn_radiation_wavelength 0.71073
_diffrn_reflns_av_R_equivalents 0.0755
_diffrn_reflns_av_sigmaI/netI 0.0756
_diffrn_reflns_limit_h_max 9
_diffrn_reflns_limit_h_min -9
_diffrn_reflns_limit_k_max 30
_diffrn_reflns_limit_k_min -27
_diffrn_reflns_limit_l_max 26
_diffrn_reflns_limit_l_min -21
_diffrn_reflns_number 28689
_diffrn_reflns_theta_full 25.00
_diffrn_reflns_theta_max 25.00
_diffrn_reflns_theta_min 1.98
_diffrn_standards_number 0
_exptl_absorpt_coefficient_mu 1.304
_exptl_absorpt_correction_T_max 0.812
_exptl_absorpt_correction_T_min 0.743
_exptl_absorpt_correction_type empirical
_exptl_absorpt_process_details SADABS
_exptl_crystal_colour black
_exptl_crystal_density_diffrn 1.413
_exptl_crystal_density_method 'not measured'
_exptl_crystal_description block
_exptl_crystal_F_000 2172
_exptl_crystal_size_max 0.34
_exptl_crystal_size_mid 0.19
_exptl_crystal_size_min 0.16
_refine_diff_density_max 1.065
_refine_diff_density_min -0.751
_refine_diff_density_rms 0.098
_refine_ls_extinction_method none
_refine_ls_goodness_of_fit_ref 1.000
_refine_ls_hydrogen_treatment 'riding mode'
_refine_ls_matrix_type full
_refine_ls_number_parameters 487
_refine_ls_number_reflns 8526
_refine_ls_number_restraints 816
_refine_ls_restrained_S_all 1.030
_refine_ls_R_factor_all 0.1214
_refine_ls_R_factor_gt 0.0690
_refine_ls_shift/su_max 0.012
_refine_ls_shift/su_mean 0.001
_refine_ls_structure_factor_coef Fsqd
_refine_ls_weighting_details 'calc w=1/[\s^2^(Fo^2^)+(0.1356P)^2^+0.0000P] where P=(Fo^2^+2Fc^2^)/3'
_refine_ls_weighting_scheme calc
_refine_ls_wR_factor_gt 0.1982
_refine_ls_wR_factor_ref 0.2247
_reflns_number_gt 5070
_reflns_number_total 8526
_reflns_threshold_expression >2sigma(I)
_cod_data_source_file om5b00118_si_010.cif
_cod_data_source_block 1
_cod_depositor_comments
;
The following automatic conversions were performed:

data item '_symmetry_cell_setting' value 'Monoclinic' was changed to
'monoclinic' in accordance with the
/home/saulius/struct/COD-crude-data/automatic-downloads/DataCite-retrospective/ACS/depositions/lib/dictionaries/cif_core.dic
dictionary named 'cif_core.dic' version 2.4.2 last updated on
2011-04-26.

Automatic conversion script
Id: cif_fix_values 6909 2019-04-08 15:41:33Z antanas 
;
_cod_original_sg_symbol_H-M 'P2(1)/c  '
_cod_database_code 4087440

loop_
_symmetry_equiv_pos_as_xyz
'x, y, z'
'-x, y+1/2, -z+1/2'
'-x, -y, -z'
'x, -y-1/2, z-1/2'

loop_
_atom_site_label
_atom_site_type_symbol
_atom_site_fract_x
_atom_site_fract_y
_atom_site_fract_z
_atom_site_U_iso_or_equiv
_atom_site_adp_type
_atom_site_occupancy
_atom_site_symmetry_multiplicity
_atom_site_calc_flag
_atom_site_refinement_flags
Fe1 Fe 0.29376(11) 0.36091(4) 0.11676(4) 0.0378(3) Uani 1 1 d .
S3 S 0.4712(2) 0.40715(8) 0.17098(9) 0.0583(5) Uani 1 1 d .
S1 S 0.1410(3) 0.35531(9) 0.19682(8) 0.0618(6) Uani 1 1 d .
S2 S 0.4562(3) 0.29353(8) 0.12829(9) 0.0636(6) Uani 1 1 d .
C1 C 0.0951(8) 0.3521(3) 0.0572(3) 0.0450(14) Uani 1 1 d U
C2 C 0.1111(8) 0.4064(3) 0.0700(3) 0.0468(14) Uani 1 1 d U
C4 C 0.3451(9) 0.3795(3) 0.0281(3) 0.0485(15) Uani 1 1 d U
C3 C 0.2647(9) 0.4219(3) 0.0520(3) 0.0468(14) Uani 1 1 d U
C5 C 0.2377(8) 0.3359(3) 0.0299(3) 0.0452(14) Uani 1 1 d U
C14 C 0.5594(11) 0.3087(4) 0.1976(4) 0.079(2) Uani 1 1 d U
H14A H 0.4855 0.3043 0.2301 0.095 Uiso 1 1 calc R
H14B H 0.6476 0.2847 0.2038 0.095 Uiso 1 1 calc R
C9 C 0.5091(10) 0.3787(3) -0.0004(4) 0.071(2) Uani 1 1 d U
H9A H 0.4982 0.3889 -0.0413 0.106 Uiso 1 1 calc R
H9B H 0.5529 0.3445 0.0019 0.106 Uiso 1 1 calc R
H9C H 0.5800 0.4021 0.0203 0.106 Uiso 1 1 calc R
C10 C 0.2657(10) 0.2841(3) 0.0035(3) 0.065(2) Uani 1 1 d U
H10A H 0.2276 0.2838 -0.0372 0.097 Uiso 1 1 calc R
H10B H 0.2086 0.2586 0.0257 0.097 Uiso 1 1 calc R
H10C H 0.3788 0.2764 0.0049 0.097 Uiso 1 1 calc R
C13 C 0.6235(11) 0.3619(4) 0.1988(4) 0.080(2) Uani 1 1 d U
H13A H 0.7182 0.3639 0.1744 0.096 Uiso 1 1 calc R
H13B H 0.6550 0.3710 0.2393 0.096 Uiso 1 1 calc R
C8 C 0.3278(10) 0.4756(3) 0.0545(4) 0.070(2) Uani 1 1 d U
H8A H 0.2954 0.4937 0.0190 0.104 Uiso 1 1 calc R
H8B H 0.4432 0.4748 0.0577 0.104 Uiso 1 1 calc R
H8C H 0.2854 0.4929 0.0886 0.104 Uiso 1 1 calc R
C7 C -0.0174(10) 0.4403(3) 0.0960(4) 0.068(2) Uani 1 1 d U
H7A H -0.0799 0.4559 0.0644 0.101 Uiso 1 1 calc R
H7B H 0.0325 0.4668 0.1199 0.101 Uiso 1 1 calc R
H7C H -0.0864 0.4199 0.1203 0.101 Uiso 1 1 calc R
C12 C 0.3711(12) 0.4242(4) 0.2373(4) 0.088(2) Uani 1 1 d U
H12A H 0.4510 0.4281 0.2691 0.105 Uiso 1 1 calc R
H12B H 0.3193 0.4573 0.2314 0.105 Uiso 1 1 calc R
C6 C -0.0545(9) 0.3215(3) 0.0664(4) 0.0610(19) Uani 1 1 d U
H6A H -0.1240 0.3244 0.0319 0.091 Uiso 1 1 calc R
H6B H -0.1089 0.3343 0.1006 0.091 Uiso 1 1 calc R
H6C H -0.0265 0.2860 0.0727 0.091 Uiso 1 1 calc R
C11 C 0.2553(13) 0.3887(4) 0.2556(4) 0.097(2) Uani 1 1 d U
H11A H 0.1795 0.4066 0.2805 0.116 Uiso 1 1 calc R
H11B H 0.3089 0.3629 0.2802 0.116 Uiso 1 1 calc R
Fe2 Fe 0.34861(12) 0.62961(4) 0.56814(4) 0.0396(3) Uani 1 1 d .
Fe3 Fe 0.97569(12) 0.62669(4) 0.21750(4) 0.0426(3) Uani 1 1 d .
S6 S 0.1691(2) 0.69233(8) 0.55162(9) 0.0560(5) Uani 1 1 d .
S4 S 0.5139(2) 0.68764(8) 0.61021(10) 0.0620(6) Uani 1 1 d .
S9 S 0.8215(3) 0.64654(9) 0.29364(12) 0.0835(8) Uani 1 1 d .
S5 S 0.2047(3) 0.60542(8) 0.64536(10) 0.0722(7) Uani 1 1 d .
S8 S 1.1603(3) 0.68021(11) 0.25548(14) 0.0922(9) Uani 1 1 d .
S7 S 0.8321(4) 0.68013(10) 0.16093(13) 0.1112(12) Uani 1 1 d .
C21 C 0.5229(10) 0.5734(3) 0.5468(3) 0.0592(16) Uani 1 1 d U
C22 C 0.5315(9) 0.6112(3) 0.5033(3) 0.0521(15) Uani 1 1 d U
C34 C 0.4032(10) 0.7472(3) 0.6115(4) 0.068(2) Uani 1 1 d U
H34A H 0.3473 0.7499 0.6488 0.082 Uiso 1 1 calc R
H34B H 0.4781 0.7758 0.6094 0.082 Uiso 1 1 calc R
C42 C 1.0411(11) 0.5815(3) 0.1445(4) 0.0628(17) Uani 1 1 d U
C41 C 1.1579(10) 0.5781(3) 0.1913(4) 0.0714(18) Uani 1 1 d U
C25 C 0.3632(10) 0.5523(3) 0.5427(3) 0.0564(16) Uani 1 1 d U
C24 C 0.2780(9) 0.5800(3) 0.4990(3) 0.0552(16) Uani 1 1 d U
C27 C 0.6817(11) 0.6419(4) 0.4862(4) 0.083(2) Uani 1 1 d U
H27A H 0.7376 0.6238 0.4556 0.124 Uiso 1 1 calc R
H27B H 0.7514 0.6459 0.5205 0.124 Uiso 1 1 calc R
H27C H 0.6498 0.6753 0.4717 0.124 Uiso 1 1 calc R
C33 C 0.2837(11) 0.7511(3) 0.5610(4) 0.072(2) Uani 1 1 d U
H33A H 0.3398 0.7585 0.5246 0.086 Uiso 1 1 calc R
H33B H 0.2106 0.7794 0.5684 0.086 Uiso 1 1 calc R
C23 C 0.3839(9) 0.6169(3) 0.4745(3) 0.0541(16) Uani 1 1 d U
C28 C 0.3418(11) 0.6524(3) 0.4238(4) 0.077(2) Uani 1 1 d U
H28A H 0.3710 0.6365 0.3869 0.115 Uiso 1 1 calc R
H28B H 0.3993 0.6842 0.4287 0.115 Uiso 1 1 calc R
H28C H 0.2281 0.6590 0.4232 0.115 Uiso 1 1 calc R
C47 C 1.0764(14) 0.6009(4) 0.0828(5) 0.102(3) Uani 1 1 d U
H47A H 1.1039 0.5723 0.0578 0.154 Uiso 1 1 calc R
H47B H 1.1648 0.6247 0.0848 0.154 Uiso 1 1 calc R
H47C H 0.9829 0.6179 0.0664 0.154 Uiso 1 1 calc R
C26 C 0.6625(11) 0.5547(4) 0.5855(4) 0.087(2) Uani 1 1 d U
H26A H 0.7215 0.5289 0.5645 0.131 Uiso 1 1 calc R
H26B H 0.6222 0.5402 0.6216 0.131 Uiso 1 1 calc R
H26C H 0.7323 0.5831 0.5950 0.131 Uiso 1 1 calc R
C43 C 0.9009(11) 0.5617(3) 0.1626(4) 0.0673(18) Uani 1 1 d U
C32 C 0.0418(10) 0.6927(3) 0.6163(4) 0.075(2) Uani 1 1 d U
H32A H 0.0188 0.7281 0.6271 0.090 Uiso 1 1 calc R
H32B H -0.0597 0.6761 0.6061 0.090 Uiso 1 1 calc R
C44 C 0.9150(12) 0.5458(3) 0.2182(4) 0.0732(18) Uani 1 1 d U
C31 C 0.1174(11) 0.6658(3) 0.6686(4) 0.070(2) Uani 1 1 d U
H31A H 0.0367 0.6593 0.6983 0.084 Uiso 1 1 calc R
H31B H 0.2003 0.6875 0.6864 0.084 Uiso 1 1 calc R
C29 C 0.1070(10) 0.5701(4) 0.4778(4) 0.078(2) Uani 1 1 d U
H29A H 0.1073 0.5457 0.4456 0.117 Uiso 1 1 calc R
H29B H 0.0591 0.6017 0.4643 0.117 Uiso 1 1 calc R
H29C H 0.0461 0.5564 0.5100 0.117 Uiso 1 1 calc R
C45 C 1.0692(12) 0.5539(3) 0.2410(4) 0.0741(18) Uani 1 1 d U
C54 C 1.0594(13) 0.7179(5) 0.3090(5) 0.112(3) Uani 1 1 d U
H54A H 1.1376 0.7308 0.3380 0.134 Uiso 1 1 calc R
H54B H 1.0100 0.7473 0.2893 0.134 Uiso 1 1 calc R
C52 C 0.6673(13) 0.6912(5) 0.2620(6) 0.118(3) Uani 1 1 d U
H52A H 0.5760 0.6716 0.2468 0.141 Uiso 1 1 calc R
H52B H 0.6296 0.7140 0.2930 0.141 Uiso 1 1 calc R
C53 C 0.9331(13) 0.6885(4) 0.3406(5) 0.109(3) Uani 1 1 d U
H53A H 0.8598 0.7127 0.3587 0.131 Uiso 1 1 calc R
H53B H 0.9839 0.6686 0.3723 0.131 Uiso 1 1 calc R
C48 C 0.7442(13) 0.5575(4) 0.1230(5) 0.102(3) Uani 1 1 d U
H48A H 0.7409 0.5245 0.1038 0.154 Uiso 1 1 calc R
H48B H 0.7439 0.5842 0.0934 0.154 Uiso 1 1 calc R
H48C H 0.6516 0.5613 0.1475 0.154 Uiso 1 1 calc R
C30 C 0.3030(12) 0.5052(3) 0.5769(4) 0.086(2) Uani 1 1 d U
H30A H 0.3259 0.4745 0.5548 0.129 Uiso 1 1 calc R
H30B H 0.1889 0.5080 0.5821 0.129 Uiso 1 1 calc R
H30C H 0.3565 0.5035 0.6151 0.129 Uiso 1 1 calc R
C51 C 0.7353(14) 0.7218(5) 0.2140(5) 0.121(3) Uani 1 1 d U
H51A H 0.8132 0.7460 0.2305 0.145 Uiso 1 1 calc R
H51B H 0.6504 0.7413 0.1940 0.145 Uiso 1 1 calc R
C49 C 0.7814(15) 0.5193(4) 0.2547(5) 0.121(3) Uani 1 1 d U
H49A H 0.7784 0.4832 0.2455 0.181 Uiso 1 1 calc R
H49B H 0.6791 0.5346 0.2448 0.181 Uiso 1 1 calc R
H49C H 0.8043 0.5238 0.2965 0.181 Uiso 1 1 calc R
C46 C 1.3305(12) 0.5877(4) 0.1891(6) 0.119(3) Uani 1 1 d U
H46A H 1.3841 0.5573 0.1754 0.179 Uiso 1 1 calc R
H46B H 1.3707 0.5965 0.2282 0.179 Uiso 1 1 calc R
H46C H 1.3504 0.6156 0.1623 0.179 Uiso 1 1 calc R
C50 C 1.1312(15) 0.5380(4) 0.3009(5) 0.119(3) Uani 1 1 d U
H50A H 1.1694 0.5032 0.2991 0.178 Uiso 1 1 calc R
H50B H 1.0463 0.5403 0.3290 0.178 Uiso 1 1 calc R
H50C H 1.2181 0.5603 0.3130 0.178 Uiso 1 1 calc R

loop_
_atom_site_aniso_label
_atom_site_aniso_U_11
_atom_site_aniso_U_22
_atom_site_aniso_U_33
_atom_site_aniso_U_23
_atom_site_aniso_U_13
_atom_site_aniso_U_12
Fe1 0.0420(5) 0.0363(5) 0.0351(5) 0.0022(4) 0.0028(4) -0.0015(4)
S3 0.0618(12) 0.0557(12) 0.0569(11) 0.0033(9) -0.0062(10) -0.0182(10)
S1 0.0637(13) 0.0807(15) 0.0414(10) -0.0014(10) 0.0124(9) -0.0193(11)
S2 0.0756(14) 0.0531(12) 0.0616(12) 0.0030(10) -0.0074(11) 0.0173(11)
C1 0.050(3) 0.049(3) 0.037(3) 0.003(3) 0.001(3) 0.001(3)
C2 0.051(3) 0.047(3) 0.043(3) -0.002(3) 0.008(3) 0.008(3)
C4 0.051(3) 0.053(3) 0.042(3) 0.005(3) 0.007(3) 0.006(3)
C3 0.053(3) 0.046(3) 0.042(3) 0.005(3) 0.003(3) 0.001(3)
C5 0.051(3) 0.046(3) 0.038(3) -0.002(3) 0.004(3) 0.010(3)
C14 0.073(5) 0.090(5) 0.073(4) -0.006(4) -0.017(4) 0.018(4)
C9 0.066(4) 0.084(5) 0.063(4) 0.013(4) 0.015(4) 0.014(4)
C10 0.074(5) 0.062(4) 0.058(4) -0.014(4) 0.001(4) 0.007(4)
C13 0.066(4) 0.102(5) 0.072(4) -0.010(4) -0.012(4) -0.001(4)
C8 0.084(5) 0.053(4) 0.071(5) 0.012(4) 0.001(4) -0.005(4)
C7 0.067(4) 0.059(4) 0.077(5) -0.005(4) 0.007(4) 0.017(4)
C12 0.083(5) 0.100(5) 0.079(5) -0.034(4) -0.006(4) -0.003(4)
C6 0.053(4) 0.064(4) 0.066(4) 0.001(4) -0.005(4) -0.011(4)
C11 0.097(5) 0.119(6) 0.075(5) -0.024(5) 0.013(4) -0.007(5)
Fe2 0.0456(6) 0.0366(5) 0.0365(5) 0.0000(4) -0.0006(4) -0.0006(4)
Fe3 0.0492(6) 0.0342(5) 0.0447(6) 0.0001(4) 0.0055(5) 0.0067(4)
S6 0.0542(11) 0.0574(12) 0.0559(11) -0.0029(9) -0.0089(9) 0.0100(9)
S4 0.0570(12) 0.0562(12) 0.0722(14) -0.0174(10) -0.0131(11) -0.0026(10)
S9 0.1032(19) 0.0552(14) 0.0943(18) -0.0104(12) 0.0528(15) -0.0018(13)
S5 0.1045(18) 0.0515(12) 0.0619(13) 0.0038(10) 0.0334(12) -0.0053(12)
S8 0.0661(15) 0.0859(18) 0.125(2) -0.0463(16) 0.0185(15) -0.0179(13)
S7 0.171(3) 0.0714(17) 0.0893(19) -0.0107(14) -0.044(2) 0.0603(19)
C21 0.067(3) 0.060(4) 0.051(3) -0.013(3) -0.004(3) 0.011(3)
C22 0.057(3) 0.051(3) 0.048(3) -0.014(3) 0.008(3) -0.007(3)
C34 0.075(4) 0.053(4) 0.077(4) -0.009(4) 0.010(4) -0.005(4)
C42 0.072(4) 0.048(3) 0.068(4) -0.006(3) 0.008(3) 0.019(3)
C41 0.060(4) 0.054(4) 0.100(4) -0.031(3) -0.002(4) 0.012(3)
C25 0.074(4) 0.047(3) 0.049(3) -0.009(3) 0.017(3) -0.007(3)
C24 0.056(3) 0.060(3) 0.050(3) -0.014(3) 0.005(3) -0.004(3)
C27 0.074(5) 0.087(5) 0.087(5) -0.016(4) 0.017(4) -0.015(4)
C33 0.074(4) 0.059(4) 0.083(5) 0.001(4) 0.007(4) 0.005(4)
C23 0.061(3) 0.054(3) 0.047(3) -0.005(3) 0.003(3) 0.002(3)
C28 0.091(5) 0.083(5) 0.056(4) 0.007(4) 0.007(4) 0.005(5)
C47 0.130(6) 0.079(5) 0.099(6) -0.003(5) 0.028(5) 0.022(5)
C26 0.093(5) 0.096(5) 0.072(5) -0.014(4) -0.014(4) 0.033(5)
C43 0.076(4) 0.048(4) 0.079(4) -0.014(3) 0.003(4) 0.011(3)
C32 0.070(4) 0.073(5) 0.082(5) -0.011(4) 0.021(4) 0.007(4)
C44 0.086(4) 0.045(3) 0.089(4) -0.006(3) 0.014(4) 0.008(3)
C31 0.073(4) 0.063(4) 0.075(4) -0.005(4) 0.021(4) -0.001(4)
C29 0.067(5) 0.085(5) 0.082(5) -0.023(4) -0.001(4) -0.013(4)
C45 0.103(4) 0.050(3) 0.068(4) -0.006(3) -0.012(4) 0.038(3)
C54 0.093(6) 0.117(7) 0.125(7) -0.066(6) -0.026(5) 0.031(5)
C52 0.079(5) 0.139(7) 0.135(7) -0.070(6) -0.011(5) 0.046(5)
C53 0.088(6) 0.132(7) 0.107(6) -0.062(5) -0.026(5) 0.046(5)
C48 0.101(6) 0.087(5) 0.118(6) -0.032(5) -0.017(5) 0.003(5)
C30 0.123(6) 0.063(5) 0.073(5) -0.001(4) 0.027(5) -0.006(5)
C51 0.109(6) 0.125(7) 0.126(7) -0.052(6) -0.044(5) 0.061(5)
C49 0.141(7) 0.087(6) 0.137(7) -0.002(6) 0.048(6) -0.002(6)
C46 0.092(6) 0.108(6) 0.158(7) -0.045(6) -0.003(6) 0.014(5)
C50 0.156(7) 0.093(6) 0.105(6) -0.010(5) -0.013(6) 0.049(6)

loop_
_atom_type_symbol
_atom_type_description
_atom_type_scat_dispersion_real
_atom_type_scat_dispersion_imag
_atom_type_scat_source
C C 0.0033 0.0016 'International Tables Vol C Tables 4.2.6.8 and 6.1.1.4'
H H 0.0000 0.0000 'International Tables Vol C Tables 4.2.6.8 and 6.1.1.4'
S S 0.1246 0.1234 'International Tables Vol C Tables 4.2.6.8 and 6.1.1.4'
Fe Fe 0.3463 0.8444 'International Tables Vol C Tables 4.2.6.8 and 6.1.1.4'

loop_
_geom_angle_atom_site_label_1
_geom_angle_atom_site_label_2
_geom_angle_atom_site_label_3
_geom_angle
C5 Fe1 C1 39.1(3)
C5 Fe1 C4 40.1(3)
C1 Fe1 C4 66.2(3)
C5 Fe1 C3 65.2(3)
C1 Fe1 C3 65.0(3)
C4 Fe1 C3 38.3(3)
C5 Fe1 C2 65.2(3)
C1 Fe1 C2 39.3(3)
C4 Fe1 C2 64.6(3)
C3 Fe1 C2 37.8(3)
C5 Fe1 S2 89.26(19)
C1 Fe1 S2 116.9(2)
C4 Fe1 S2 99.0(2)
C3 Fe1 S2 135.6(2)
C2 Fe1 S2 154.09(19)
C5 Fe1 S1 127.7(2)
C1 Fe1 S1 93.1(2)
C4 Fe1 S1 155.6(2)
C3 Fe1 S1 122.3(2)
C2 Fe1 S1 91.27(19)
S2 Fe1 S1 102.09(9)
C5 Fe1 S3 143.2(2)
C1 Fe1 S3 153.8(2)
C4 Fe1 S3 104.3(2)
C3 Fe1 S3 92.09(19)
C2 Fe1 S3 114.6(2)
S2 Fe1 S3 88.14(9)
S1 Fe1 S3 88.60(8)
C12 S3 C13 101.8(5)
C12 S3 Fe1 105.9(3)
C13 S3 Fe1 106.5(3)
C11 S1 Fe1 104.8(3)
C14 S2 Fe1 101.9(3)
C5 C1 C2 107.7(6)
C5 C1 C6 127.6(7)
C2 C1 C6 124.5(7)
C5 C1 Fe1 69.9(4)
C2 C1 Fe1 72.6(4)
C6 C1 Fe1 127.5(5)
C3 C2 C1 107.6(6)
C3 C2 C7 126.7(7)
C1 C2 C7 125.7(7)
C3 C2 Fe1 70.5(4)
C1 C2 Fe1 68.1(4)
C7 C2 Fe1 128.3(5)
C3 C4 C5 107.9(6)
C3 C4 C9 127.7(7)
C5 C4 C9 124.2(7)
C3 C4 Fe1 73.1(4)
C5 C4 Fe1 69.9(4)
C9 C4 Fe1 126.8(5)
C2 C3 C4 109.2(6)
C2 C3 C8 125.3(7)
C4 C3 C8 125.5(7)
C2 C3 Fe1 71.7(4)
C4 C3 Fe1 68.5(4)
C8 C3 Fe1 128.7(5)
C1 C5 C4 107.6(6)
C1 C5 C10 125.6(7)
C4 C5 C10 126.6(7)
C1 C5 Fe1 71.0(4)
C4 C5 Fe1 70.0(4)
C10 C5 Fe1 128.0(5)
C13 C14 S2 112.6(6)
C14 C13 S3 110.3(6)
C11 C12 S3 114.7(7)
C12 C11 S1 116.8(7)
C24 Fe2 C25 39.1(3)
C24 Fe2 C21 65.8(3)
C25 Fe2 C21 39.9(3)
C24 Fe2 C23 39.0(3)
C25 Fe2 C23 65.0(3)
C21 Fe2 C23 64.3(3)
C24 Fe2 C22 63.7(3)
C25 Fe2 C22 64.0(3)
C21 Fe2 C22 37.7(3)
C23 Fe2 C22 37.2(3)
C24 Fe2 S5 105.0(2)
C25 Fe2 S5 88.7(2)
C21 Fe2 S5 111.3(2)
C23 Fe2 S5 143.8(2)
C22 Fe2 S5 148.8(2)
C24 Fe2 S4 152.8(2)
C25 Fe2 S4 136.4(2)
C21 Fe2 S4 98.3(2)
C23 Fe2 S4 114.9(2)
C22 Fe2 S4 90.0(2)
S5 Fe2 S4 101.33(9)
C24 Fe2 S6 98.6(2)
C25 Fe2 S6 134.2(2)
C21 Fe2 S6 157.2(2)
C23 Fe2 S6 93.1(2)
C22 Fe2 S6 121.4(2)
S5 Fe2 S6 88.14(9)
S4 Fe2 S6 88.90(8)
C41 Fe3 C42 39.8(3)
C41 Fe3 C45 41.8(4)
C42 Fe3 C45 66.0(3)
C41 Fe3 C44 65.2(4)
C42 Fe3 C44 61.7(3)
C45 Fe3 C44 37.9(3)
C41 Fe3 C43 64.3(3)
C42 Fe3 C43 36.6(3)
C45 Fe3 C43 63.0(3)
C44 Fe3 C43 35.5(3)
C41 Fe3 S7 127.5(3)
C42 Fe3 S7 92.7(2)
C45 Fe3 S7 153.9(3)
C44 Fe3 S7 119.4(3)
C43 Fe3 S7 90.9(2)
C41 Fe3 S9 143.1(3)
C42 Fe3 S9 153.6(3)
C45 Fe3 S9 103.3(3)
C44 Fe3 S9 94.7(3)
C43 Fe3 S9 117.1(3)
S7 Fe3 S9 89.10(12)
C41 Fe3 S8 89.3(2)
C42 Fe3 S8 117.4(3)
C45 Fe3 S8 102.5(3)
C44 Fe3 S8 139.7(3)
C43 Fe3 S8 152.7(3)
S7 Fe3 S8 100.80(13)
S9 Fe3 S8 87.92(11)
C32 S6 C33 102.5(4)
C32 S6 Fe2 105.6(3)
C33 S6 Fe2 104.3(3)
C34 S4 Fe2 106.1(3)
C53 S9 C52 101.1(5)
C53 S9 Fe3 107.5(4)
C52 S9 Fe3 104.8(4)
C31 S5 Fe2 101.9(3)
C54 S8 Fe3 105.8(4)
C51 S7 Fe3 103.8(4)
C22 C21 C25 106.6(7)
C22 C21 C26 125.5(8)
C25 C21 C26 127.6(8)
C22 C21 Fe2 73.6(5)
C25 C21 Fe2 69.0(4)
C26 C21 Fe2 127.6(5)
C23 C22 C21 110.3(7)
C23 C22 C27 123.0(7)
C21 C22 C27 126.7(8)
C23 C22 Fe2 70.4(4)
C21 C22 Fe2 68.7(4)
C27 C22 Fe2 129.4(5)
C33 C34 S4 112.1(6)
C43 C42 C41 109.6(8)
C43 C42 C47 126.2(9)
C41 C42 C47 124.0(9)
C43 C42 Fe3 74.7(5)
C41 C42 Fe3 69.0(5)
C47 C42 Fe3 126.2(6)
C42 C41 C46 128.5(10)
C42 C41 C45 104.0(8)
C46 C41 C45 126.8(9)
C42 C41 Fe3 71.3(5)
C46 C41 Fe3 129.2(7)
C45 C41 Fe3 70.5(5)
C24 C25 C21 107.6(7)
C24 C25 C30 126.6(8)
C21 C25 C30 125.6(8)
C24 C25 Fe2 70.5(4)
C21 C25 Fe2 71.1(4)
C30 C25 Fe2 127.4(5)
C25 C24 C23 108.1(7)
C25 C24 C29 126.3(8)
C23 C24 C29 125.5(8)
C25 C24 Fe2 70.4(4)
C23 C24 Fe2 72.9(4)
C29 C24 Fe2 125.9(6)
C34 C33 S6 111.9(6)
C22 C23 C24 107.3(7)
C22 C23 C28 127.7(8)
C24 C23 C28 124.8(7)
C22 C23 Fe2 72.4(4)
C24 C23 Fe2 68.1(4)
C28 C23 Fe2 127.9(6)
C44 C43 C42 110.2(9)
C44 C43 C48 125.0(10)
C42 C43 C48 124.8(9)
C44 C43 Fe3 71.8(5)
C42 C43 Fe3 68.6(5)
C48 C43 Fe3 127.0(6)
C31 C32 S6 112.6(6)
C43 C44 C45 111.4(9)
C43 C44 C49 126.0(10)
C45 C44 C49 122.5(10)
C43 C44 Fe3 72.8(5)
C45 C44 Fe3 69.0(5)
C49 C44 Fe3 127.1(7)
C32 C31 S5 110.1(6)
C44 C45 C41 104.7(8)
C44 C45 C50 126.3(11)
C41 C45 C50 128.9(10)
C44 C45 Fe3 73.2(5)
C41 C45 Fe3 67.6(4)
C50 C45 Fe3 126.5(6)
C53 C54 S8 112.9(8)
C51 C52 S9 110.3(8)
C54 C53 S9 113.4(8)
C52 C51 S7 110.2(9)

loop_
_geom_bond_atom_site_label_1
_geom_bond_atom_site_label_2
_geom_bond_distance
Fe1 C5 2.101(7)
Fe1 C1 2.115(7)
Fe1 C4 2.101(7)
Fe1 C3 2.161(7)
Fe1 C2 2.176(7)
Fe1 S2 2.220(2)
Fe1 S1 2.228(2)
Fe1 S3 2.241(2)
S3 C12 1.778(9)
S3 C13 1.827(9)
S1 C11 1.828(10)
S2 C14 1.805(8)
C1 C5 1.410(9)
C1 C2 1.443(9)
C1 C6 1.494(10)
C2 C3 1.406(10)
C2 C7 1.511(10)
C4 C3 1.400(10)
C4 C5 1.442(10)
C4 C9 1.518(10)
C3 C8 1.490(10)
C5 C10 1.490(10)
C14 C13 1.481(12)
C12 C11 1.399(13)
Fe2 C24 2.091(7)
Fe2 C25 2.090(7)
Fe2 C21 2.118(8)
Fe2 C23 2.154(7)
Fe2 C22 2.180(7)
Fe2 S5 2.218(2)
Fe2 S4 2.234(2)
Fe2 S6 2.233(2)
Fe3 C41 2.066(8)
Fe3 C42 2.096(8)
Fe3 C45 2.106(8)
Fe3 C44 2.160(8)
Fe3 C43 2.172(8)
Fe3 S7 2.213(3)
Fe3 S9 2.219(2)
Fe3 S8 2.226(3)
S6 C32 1.815(9)
S6 C33 1.807(8)
S4 C34 1.800(8)
S9 C53 1.766(10)
S9 C52 1.859(11)
S5 C31 1.809(8)
S8 C54 1.775(10)
S7 C51 1.811(11)
C21 C22 1.390(10)
C21 C25 1.436(11)
C21 C26 1.514(11)
C22 C23 1.381(10)
C22 C27 1.536(11)
C34 C33 1.494(11)
C42 C43 1.344(12)
C42 C41 1.417(11)
C42 C47 1.510(12)
C41 C46 1.457(13)
C41 C45 1.490(13)
C25 C24 1.398(10)
C25 C30 1.534(11)
C24 C23 1.419(10)
C24 C29 1.511(10)
C23 C28 1.501(10)
C43 C44 1.319(12)
C43 C48 1.565(12)
C32 C31 1.493(11)
C44 C45 1.386(12)
C44 C49 1.554(14)
C45 C50 1.488(12)
C54 C53 1.488(16)
C52 C51 1.462(17)
